data_7114344
loop_
_publ_author_name
'Petrov, Viacheslav A.'
'Marshall, William J.'
'Grushin, Vladimir V.'

_publ_section_title
;
 The first perfluoroacetylacetonate metal complexes: as unexpectedly
 robust as tricky to makeElectronic supplementary information (ESI)
 available: details of the preparation of the complexes, analytical, NMR
 spectroscopical, and crystallographic data. See:
 http://www.rsc.org/suppdata/cc/b1/b111249j/
;
_journal_issue 5
_journal_name_full 'Chemical Communications'
_journal_page_first 520
_journal_paper_doi 10.1039/b111249j
_journal_year 2002
_chemical_formula_sum 'C51 H33 Eu F18 O8 P2'
_chemical_formula_weight 1329.67
_chemical_name_systematic
; 
? 
;
_space_group_IT_number 14
_symmetry_cell_setting monoclinic
_symmetry_space_group_name_Hall '-P 2ybc'
_symmetry_space_group_name_H-M 'P 1 21/c 1'
_atom_sites_solution_hydrogens geom
_atom_sites_solution_primary direct
_atom_sites_solution_secondary difmap
_audit_creation_method SHELXL-97
_cell_angle_alpha 90.000(10)
_cell_angle_beta 91.342(10)
_cell_angle_gamma 90.000(10)
_cell_formula_units_Z 4
_cell_length_a 12.8980(10)
_cell_length_b 13.5177(10)
_cell_length_c 30.432(2)
_cell_measurement_temperature 173(2)
_cell_volume 5304.4(7)
_computing_structure_refinement 'SHELXL-97 (Sheldrick, 1997)'
_computing_structure_solution 'SHELXS-97 (Sheldrick, 1990)'
_diffrn_ambient_temperature 173(2)
_diffrn_measured_fraction_theta_full 0.950
_diffrn_measured_fraction_theta_max 0.950
_diffrn_measurement_device_type 'CCD area detector'
_diffrn_measurement_method 'omega scans'
_diffrn_radiation_monochromator graphite
_diffrn_radiation_source 'fine-focus sealed tube'
_diffrn_radiation_type MoK\a
_diffrn_radiation_wavelength 0.71069
_diffrn_reflns_av_R_equivalents 0.0537
_diffrn_reflns_av_sigmaI/netI 0.0762
_diffrn_reflns_limit_h_max 17
_diffrn_reflns_limit_h_min -10
_diffrn_reflns_limit_k_max 17
_diffrn_reflns_limit_k_min -18
_diffrn_reflns_limit_l_max 40
_diffrn_reflns_limit_l_min -38
_diffrn_reflns_number 33514
_diffrn_reflns_theta_full 28.29
_diffrn_reflns_theta_max 28.29
_diffrn_reflns_theta_min 1.34
_diffrn_standards_decay_% 0.00
_exptl_absorpt_coefficient_mu 1.358
_exptl_absorpt_correction_type SADABS
_exptl_crystal_colour colorless
_exptl_crystal_density_diffrn 1.665
_exptl_crystal_density_method 'not measured'
_exptl_crystal_description prism
_exptl_crystal_F_000 2632
_exptl_crystal_size_max .37
_exptl_crystal_size_mid .14
_exptl_crystal_size_min .08
_refine_diff_density_max 1.158
_refine_diff_density_min -0.674
_refine_diff_density_rms 0.096
_refine_ls_extinction_method none
_refine_ls_goodness_of_fit_ref 0.900
_refine_ls_hydrogen_treatment mixed
_refine_ls_matrix_type full
_refine_ls_number_parameters 741
_refine_ls_number_reflns 12504
_refine_ls_number_restraints 0
_refine_ls_restrained_S_all 0.900
_refine_ls_R_factor_all 0.0709
_refine_ls_R_factor_gt 0.0394
_refine_ls_shift/su_max 0.004
_refine_ls_shift/su_mean 0.000
_refine_ls_structure_factor_coef Fsqd
_refine_ls_weighting_details 'calc w=1/[\s^2^(Fo^2^)+(0.0343P)^2^+0.0000P] where P=(Fo^2^+2Fc^2^)/3'
_refine_ls_weighting_scheme calc
_refine_ls_wR_factor_gt 0.0741
_refine_ls_wR_factor_ref 0.0813
_reflns_number_gt 8358
_reflns_number_total 12504
_reflns_threshold_expression >2sigma(I)
_cod_data_source_file b111249j.txt
_cod_data_source_block 00077
_cod_original_sg_symbol_H-M P2(1)/c
_cod_database_code 7114344

loop_
_symmetry_equiv_pos_as_xyz
'x, y, z'
'-x, y+1/2, -z+1/2'
'-x, -y, -z'
'x, -y-1/2, z-1/2'

loop_
_atom_site_label
_atom_site_type_symbol
_atom_site_fract_x
_atom_site_fract_y
_atom_site_fract_z
_atom_site_U_iso_or_equiv
_atom_site_adp_type
_atom_site_occupancy
_atom_site_symmetry_multiplicity
_atom_site_calc_flag
_atom_site_refinement_flags
Eu1 Eu 0.260588(13) 0.178234(11) 0.103481(5) 0.02620(5) Uani 1 1 d .
F1 F 0.2709(3) -0.18131(17) 0.05944(10) 0.0952(10) Uani 1 1 d .
O1 O 0.29905(18) 0.01506(15) 0.07637(7) 0.0347(6) Uani 1 1 d .
C1 C 0.3495(4) -0.1327(3) 0.04374(13) 0.0519(11) Uani 1 1 d .
F2 F 0.4300(3) -0.1480(2) 0.07004(10) 0.1036(12) Uani 1 1 d .
O2 O 0.29938(17) 0.18723(16) 0.02611(7) 0.0332(5) Uani 1 1 d .
C2 C 0.3251(3) -0.0218(2) 0.04073(11) 0.0344(8) Uani 1 1 d .
P3 P 0.24596(7) -0.00175(6) 0.19461(3) 0.0292(2) Uani 1 1 d .
F3 F 0.3703(2) -0.17485(17) 0.00589(8) 0.0800(9) Uani 1 1 d .
O3 O 0.28760(17) 0.07493(15) 0.16397(7) 0.0301(5) Uani 1 1 d .
C3 C 0.3335(3) 0.0248(3) 0.00037(11) 0.0388(9) Uani 1 1 d .
H3A H 0.3525 -0.0124 -0.0247 0.047 Uiso 1 1 calc R
F4 F 0.3518(2) 0.25639(18) -0.05248(7) 0.0775(8) Uani 1 1 d .
C4 C 0.3144(3) 0.1259(3) -0.00370(11) 0.0350(8) Uani 1 1 d .
F5 F 0.3416(2) 0.11322(19) -0.08119(7) 0.0836(9) Uani 1 1 d .
C5 C 0.3048(4) 0.1704(3) -0.05005(12) 0.0521(11) Uani 1 1 d .
P6 P 0.22843(7) 0.44245(6) 0.07081(3) 0.0284(2) Uani 1 1 d .
F6 F 0.2044(2) 0.1859(2) -0.06065(7) 0.0804(8) Uani 1 1 d .
O6 O 0.20928(17) 0.33540(15) 0.08099(7) 0.0324(5) Uani 1 1 d .
F11 F 0.6545(7) 0.2050(11) 0.0860(4) 0.136(4) Uani 0.598(5) 1 d P
F11' F 0.6587(14) 0.1313(17) 0.1560(6) 0.136(4) Uani 0.402(5) 1 d P
F12 F 0.6259(5) 0.0794(7) 0.1234(7) 0.150(4) Uani 0.598(5) 1 d P
F12' F 0.6862(10) 0.2588(10) 0.1233(9) 0.150(4) Uani 0.402(5) 1 d P
F13 F 0.6951(5) 0.2024(14) 0.1509(4) 0.157(6) Uani 0.598(5) 1 d P
F13' F 0.6370(9) 0.129(2) 0.0905(7) 0.157(6) Uani 0.402(5) 1 d P
O11 O 0.44568(18) 0.18071(17) 0.10607(7) 0.0356(5) Uani 1 1 d .
C11 C 0.6235(4) 0.1757(5) 0.12351(18) 0.0796(17) Uani 1 1 d .
O12 O 0.31864(18) 0.29414(15) 0.15952(7) 0.0344(6) Uani 1 1 d .
C12 C 0.5136(3) 0.2150(3) 0.13187(12) 0.0442(10) Uani 1 1 d .
C13 C 0.5010(3) 0.2823(3) 0.16589(12) 0.0491(10) Uani 1 1 d .
H13A H 0.5599 0.3035 0.1826 0.059 Uiso 1 1 calc R
F14 F 0.3542(3) 0.47844(17) 0.19472(8) 0.0927(10) Uani 1 1 d .
C14 C 0.4046(3) 0.3185(2) 0.17573(10) 0.0340(8) Uani 1 1 d .
F15 F 0.3400(2) 0.37063(19) 0.24390(8) 0.0804(9) Uani 1 1 d .
C15 C 0.3972(3) 0.3986(3) 0.21128(12) 0.0446(10) Uani 1 1 d .
F16 F 0.4875(2) 0.4259(2) 0.22861(8) 0.0829(9) Uani 1 1 d .
F21 F -0.1556(2) 0.1770(3) 0.03276(10) 0.1284(15) Uani 1 1 d .
O21 O 0.10089(18) 0.13855(17) 0.06436(7) 0.0357(6) Uani 1 1 d .
C21 C -0.0636(4) 0.1383(4) 0.02927(16) 0.0604(13) Uani 1 1 d .
F22 F -0.0223(2) 0.1683(2) -0.00699(9) 0.0968(10) Uani 1 1 d .
O22 O 0.11479(18) 0.20585(16) 0.15106(7) 0.0330(5) Uani 1 1 d .
C22 C 0.0073(3) 0.1584(2) 0.06992(12) 0.0373(9) Uani 1 1 d .
F23 F -0.0799(2) 0.0421(2) 0.02483(9) 0.0950(10) Uani 1 1 d .
C23 C -0.0379(3) 0.1944(3) 0.10702(12) 0.0414(9) Uani 1 1 d .
H23A H -0.1104 0.2072 0.1065 0.050 Uiso 1 1 calc R
C24 C 0.0200(3) 0.2128(2) 0.14542(11) 0.0336(8) Uani 1 1 d .
F24 F 0.0199(3) 0.2769(6) 0.21777(14) 0.0922(19) Uani 0.836(7) 1 d P
F24' F -0.1329(17) 0.230(3) 0.1896(8) 0.0922(19) Uani 0.164(7) 1 d P
F25 F -0.1016(6) 0.1777(4) 0.19983(15) 0.0969(16) Uani 0.836(7) 1 d P
F25' F -0.038(3) 0.3394(18) 0.1922(10) 0.0969(16) Uani 0.164(7) 1 d P
F26 F -0.1015(5) 0.3224(4) 0.17592(12) 0.0918(16) Uani 0.836(7) 1 d P
F26' F -0.004(3) 0.202(2) 0.2228(7) 0.0918(16) Uani 0.164(7) 1 d P
C25 C -0.0401(3) 0.2466(3) 0.18589(13) 0.0477(10) Uani 1 1 d .
C31 C 0.3217(3) -0.1126(2) 0.19281(10) 0.0329(8) Uani 1 1 d .
C32 C 0.2853(3) -0.2013(3) 0.21105(12) 0.0478(10) Uani 1 1 d .
H32A H 0.2181 -0.2038 0.2231 0.057 Uiso 1 1 calc R
C33 C 0.3473(4) -0.2848(3) 0.21144(14) 0.0579(12) Uani 1 1 d .
H33A H 0.3232 -0.3446 0.2240 0.069 Uiso 1 1 calc R
C34 C 0.4449(4) -0.2804(3) 0.19325(14) 0.0614(13) Uani 1 1 d .
H34A H 0.4879 -0.3375 0.1937 0.074 Uiso 1 1 calc R
C35 C 0.4800(4) -0.1948(3) 0.17465(14) 0.0567(11) Uani 1 1 d .
H35A H 0.5464 -0.1927 0.1619 0.068 Uiso 1 1 calc R
C36 C 0.4174(3) -0.1107(3) 0.17458(12) 0.0439(9) Uani 1 1 d .
H36A H 0.4416 -0.0513 0.1617 0.053 Uiso 1 1 calc R
C41 C 0.2475(3) 0.0440(2) 0.25029(10) 0.0307(8) Uani 1 1 d .
C42 C 0.2320(3) 0.1441(3) 0.25617(12) 0.0440(10) Uani 1 1 d .
H42A H 0.2228 0.1861 0.2314 0.053 Uiso 1 1 calc R
C43 C 0.2300(3) 0.1836(3) 0.29846(12) 0.0534(11) Uani 1 1 d .
H43A H 0.2188 0.2524 0.3025 0.064 Uiso 1 1 calc R
C44 C 0.2441(3) 0.1230(3) 0.33427(12) 0.0520(11) Uani 1 1 d .
H44A H 0.2425 0.1499 0.3631 0.062 Uiso 1 1 calc R
C45 C 0.2607(3) 0.0239(3) 0.32851(12) 0.0516(11) Uani 1 1 d .
H45A H 0.2708 -0.0178 0.3534 0.062 Uiso 1 1 calc R
C46 C 0.2628(3) -0.0161(3) 0.28652(11) 0.0405(9) Uani 1 1 d .
H46A H 0.2748 -0.0849 0.2827 0.049 Uiso 1 1 calc R
C51 C 0.1141(3) -0.0343(2) 0.18038(10) 0.0321(8) Uani 1 1 d .
C52 C 0.0879(3) -0.0503(2) 0.13635(11) 0.0359(8) Uani 1 1 d .
H52A H 0.1399 -0.0462 0.1148 0.043 Uiso 1 1 calc R
C53 C -0.0131(3) -0.0720(3) 0.12375(12) 0.0448(10) Uani 1 1 d .
H53A H -0.0303 -0.0825 0.0936 0.054 Uiso 1 1 calc R
C54 C -0.0887(3) -0.0785(3) 0.15467(13) 0.0529(11) Uani 1 1 d .
H54A H -0.1584 -0.0919 0.1458 0.064 Uiso 1 1 calc R
C55 C -0.0633(3) -0.0655(4) 0.19835(14) 0.0676(14) Uani 1 1 d .
H55A H -0.1149 -0.0721 0.2199 0.081 Uiso 1 1 calc R
C56 C 0.0381(3) -0.0428(3) 0.21097(13) 0.0560(11) Uani 1 1 d .
H56A H 0.0551 -0.0330 0.2412 0.067 Uiso 1 1 calc R
C61 C 0.1656(3) 0.5204(2) 0.10974(11) 0.0322(8) Uani 1 1 d .
C62 C 0.1309(3) 0.4771(3) 0.14773(12) 0.0520(11) Uani 1 1 d .
H62A H 0.1409 0.4082 0.1524 0.062 Uiso 1 1 calc R
C63 C 0.0815(4) 0.5330(4) 0.17915(15) 0.0746(14) Uani 1 1 d .
H63A H 0.0584 0.5026 0.2053 0.089 Uiso 1 1 calc R
C64 C 0.0660(3) 0.6322(4) 0.17251(17) 0.0716(15) Uani 1 1 d .
H64A H 0.0315 0.6703 0.1940 0.086 Uiso 1 1 calc R
C65 C 0.0998(4) 0.6764(3) 0.13523(17) 0.0649(13) Uani 1 1 d .
H65A H 0.0891 0.7453 0.1308 0.078 Uiso 1 1 calc R
C66 C 0.1499(3) 0.6208(3) 0.10368(14) 0.0510(11) Uani 1 1 d .
H66A H 0.1735 0.6520 0.0778 0.061 Uiso 1 1 calc R
C71 C 0.3640(3) 0.4717(2) 0.07171(10) 0.0304(8) Uani 1 1 d .
C72 C 0.4294(3) 0.4091(3) 0.04913(11) 0.0366(8) Uani 1 1 d .
H72A H 0.4019 0.3521 0.0347 0.044 Uiso 1 1 calc R
C73 C 0.5343(3) 0.4294(3) 0.04760(12) 0.0463(10) Uani 1 1 d .
H73A H 0.5786 0.3859 0.0322 0.056 Uiso 1 1 calc R
C74 C 0.5750(3) 0.5110(3) 0.06788(11) 0.0461(10) Uani 1 1 d .
H74A H 0.6471 0.5247 0.0665 0.055 Uiso 1 1 calc R
C75 C 0.5107(3) 0.5736(3) 0.09047(13) 0.0534(11) Uani 1 1 d .
H75A H 0.5387 0.6306 0.1046 0.064 Uiso 1 1 calc R
C76 C 0.4062(3) 0.5538(3) 0.09255(11) 0.0427(9) Uani 1 1 d .
H76A H 0.3627 0.5969 0.1085 0.051 Uiso 1 1 calc R
C81 C 0.1802(3) 0.4699(3) 0.01628(11) 0.0364(8) Uani 1 1 d .
C82 C 0.1986(3) 0.5588(3) -0.00453(12) 0.0527(11) Uani 1 1 d .
H82A H 0.2374 0.6093 0.0100 0.063 Uiso 1 1 calc R
C83 C 0.1595(4) 0.5737(4) -0.04735(16) 0.0779(17) Uani 1 1 d .
H83A H 0.1714 0.6348 -0.0618 0.093 Uiso 1 1 calc R
C84 C 0.1039(4) 0.5004(5) -0.06854(15) 0.090(2) Uani 1 1 d .
H84A H 0.0766 0.5113 -0.0974 0.108 Uiso 1 1 calc R
C85 C 0.0881(4) 0.4127(5) -0.04825(15) 0.0810(17) Uani 1 1 d .
H85A H 0.0512 0.3617 -0.0634 0.097 Uiso 1 1 calc R
C86 C 0.1252(3) 0.3962(3) -0.00560(12) 0.0545(11) Uani 1 1 d .
H86A H 0.1128 0.3347 0.0084 0.065 Uiso 1 1 calc R

loop_
_atom_site_aniso_label
_atom_site_aniso_U_11
_atom_site_aniso_U_22
_atom_site_aniso_U_33
_atom_site_aniso_U_23
_atom_site_aniso_U_13
_atom_site_aniso_U_12
Eu1 0.02698(9) 0.02630(9) 0.02533(9) -0.00072(8) 0.00068(6) -0.00032(8)
F1 0.134(3) 0.0342(14) 0.120(2) 0.0022(15) 0.041(2) -0.0092(16)
O1 0.0393(15) 0.0307(13) 0.0342(13) -0.0043(10) 0.0028(11) 0.0004(11)
C1 0.071(3) 0.040(2) 0.044(2) -0.0088(19) -0.003(2) 0.011(2)
F2 0.130(3) 0.0759(19) 0.102(2) -0.0318(16) -0.065(2) 0.0573(19)
O2 0.0358(14) 0.0379(13) 0.0259(12) -0.0008(10) 0.0020(10) -0.0035(11)
C2 0.028(2) 0.0329(19) 0.042(2) -0.0115(16) -0.0014(17) -0.0001(15)
P3 0.0322(5) 0.0295(5) 0.0260(4) 0.0010(4) 0.0007(4) -0.0013(4)
F3 0.124(3) 0.0522(15) 0.0641(16) -0.0259(13) 0.0028(16) 0.0267(15)
O3 0.0329(13) 0.0300(12) 0.0273(12) 0.0031(9) 0.0002(10) -0.0007(10)
C3 0.045(2) 0.039(2) 0.0328(19) -0.0123(16) 0.0064(17) -0.0021(17)
F4 0.129(3) 0.0613(16) 0.0429(14) 0.0079(12) 0.0125(15) -0.0303(16)
C4 0.031(2) 0.045(2) 0.0286(18) -0.0042(16) 0.0030(16) -0.0064(17)
F5 0.135(3) 0.0809(19) 0.0355(13) -0.0092(13) 0.0265(16) 0.0013(18)
C5 0.068(3) 0.056(3) 0.032(2) -0.006(2) 0.005(2) -0.010(2)
P6 0.0300(5) 0.0281(5) 0.0271(5) 0.0036(4) 0.0027(4) 0.0021(4)
F6 0.078(2) 0.116(2) 0.0466(15) 0.0112(14) -0.0185(14) 0.0046(17)
O6 0.0345(14) 0.0302(13) 0.0325(12) -0.0008(10) 0.0006(11) 0.0007(10)
F11 0.096(6) 0.187(9) 0.129(6) 0.022(6) 0.074(5) 0.052(6)
F11' 0.096(6) 0.187(9) 0.129(6) 0.022(6) 0.074(5) 0.052(6)
F12 0.062(4) 0.111(5) 0.279(13) -0.004(7) 0.027(6) 0.046(3)
F12' 0.062(4) 0.111(5) 0.279(13) -0.004(7) 0.027(6) 0.046(3)
F13 0.037(3) 0.274(14) 0.159(8) -0.148(9) -0.039(4) 0.044(6)
F13' 0.037(3) 0.274(14) 0.159(8) -0.148(9) -0.039(4) 0.044(6)
O11 0.0312(14) 0.0433(14) 0.0323(13) -0.0049(11) 0.0001(11) -0.0019(12)
C11 0.053(3) 0.133(6) 0.053(3) -0.042(4) -0.003(3) -0.018(3)
O12 0.0341(14) 0.0332(13) 0.0358(13) -0.0047(10) -0.0054(11) -0.0010(10)
C12 0.031(2) 0.068(3) 0.034(2) -0.0056(18) 0.0039(18) -0.0030(19)
C13 0.031(2) 0.072(3) 0.044(2) -0.018(2) -0.0077(19) -0.001(2)
F14 0.164(3) 0.0382(14) 0.0731(17) -0.0147(13) -0.0437(19) 0.0204(17)
C14 0.041(2) 0.0341(19) 0.0266(17) 0.0031(15) -0.0045(16) -0.0044(18)
F15 0.105(2) 0.0777(18) 0.0598(16) -0.0306(14) 0.0348(16) -0.0298(16)
C15 0.051(3) 0.041(2) 0.041(2) -0.0036(18) -0.010(2) -0.009(2)
F16 0.0619(18) 0.110(2) 0.0760(18) -0.0533(16) -0.0100(15) -0.0182(16)
F21 0.065(2) 0.213(4) 0.105(2) -0.086(2) -0.0524(19) 0.069(2)
O21 0.0308(14) 0.0367(13) 0.0395(14) -0.0072(11) -0.0050(12) 0.0014(11)
C21 0.046(3) 0.067(3) 0.067(3) -0.030(3) -0.017(2) 0.020(2)
F22 0.089(2) 0.147(3) 0.0527(17) 0.0104(17) -0.0309(16) -0.034(2)
O22 0.0257(13) 0.0419(14) 0.0315(13) -0.0006(10) -0.0003(11) -0.0004(11)
C22 0.033(2) 0.034(2) 0.044(2) -0.0042(16) -0.0082(18) 0.0021(16)
F23 0.093(2) 0.099(2) 0.092(2) -0.0379(18) -0.0216(18) -0.0277(18)
C23 0.026(2) 0.046(2) 0.051(2) -0.0075(18) -0.0015(18) 0.0073(17)
C24 0.035(2) 0.0256(17) 0.040(2) 0.0002(15) 0.0058(18) 0.0006(15)
F24 0.048(2) 0.166(5) 0.062(2) -0.066(3) -0.0026(17) 0.015(2)
F24' 0.048(2) 0.166(5) 0.062(2) -0.066(3) -0.0026(17) 0.015(2)
F25 0.119(4) 0.083(3) 0.092(3) -0.007(2) 0.068(3) -0.033(3)
F25' 0.119(4) 0.083(3) 0.092(3) -0.007(2) 0.068(3) -0.033(3)
F26 0.107(4) 0.094(3) 0.076(2) -0.003(2) 0.027(2) 0.067(3)
F26' 0.107(4) 0.094(3) 0.076(2) -0.003(2) 0.027(2) 0.067(3)
C25 0.036(2) 0.057(3) 0.051(3) 0.002(2) 0.009(2) 0.006(2)
C31 0.039(2) 0.0324(19) 0.0273(18) -0.0036(14) -0.0032(16) 0.0031(16)
C32 0.053(3) 0.040(2) 0.050(2) 0.0008(18) 0.001(2) -0.0017(19)
C33 0.080(4) 0.032(2) 0.062(3) 0.003(2) -0.003(3) 0.006(2)
C34 0.075(4) 0.046(3) 0.062(3) -0.012(2) -0.008(3) 0.023(2)
C35 0.054(3) 0.057(3) 0.059(3) -0.010(2) 0.003(2) 0.017(2)
C36 0.047(3) 0.041(2) 0.043(2) -0.0037(17) -0.002(2) 0.0073(19)
C41 0.0277(19) 0.0336(19) 0.0308(18) -0.0006(15) 0.0011(15) -0.0029(15)
C42 0.055(3) 0.042(2) 0.035(2) 0.0030(16) 0.0033(19) 0.0037(19)
C43 0.075(3) 0.042(2) 0.044(2) -0.011(2) 0.006(2) 0.000(2)
C44 0.056(3) 0.068(3) 0.031(2) -0.012(2) 0.004(2) -0.007(2)
C45 0.060(3) 0.063(3) 0.032(2) 0.0048(19) -0.003(2) -0.003(2)
C46 0.049(2) 0.038(2) 0.035(2) 0.0010(16) -0.0007(18) -0.0027(18)
C51 0.037(2) 0.0314(19) 0.0277(18) 0.0045(14) -0.0010(16) -0.0034(16)
C52 0.036(2) 0.035(2) 0.037(2) 0.0007(15) 0.0016(17) -0.0048(16)
C53 0.052(3) 0.040(2) 0.042(2) -0.0002(17) -0.008(2) -0.0108(19)
C54 0.042(3) 0.062(3) 0.055(3) 0.005(2) -0.012(2) -0.016(2)
C55 0.037(3) 0.112(4) 0.054(3) 0.003(3) 0.013(2) -0.020(3)
C56 0.041(3) 0.091(3) 0.036(2) 0.002(2) -0.002(2) -0.017(2)
C61 0.031(2) 0.0306(19) 0.0351(19) -0.0035(15) 0.0001(16) 0.0001(15)
C62 0.055(3) 0.056(3) 0.046(2) -0.008(2) 0.017(2) -0.005(2)
C63 0.081(4) 0.086(4) 0.059(3) -0.017(3) 0.031(3) -0.003(3)
C64 0.045(3) 0.089(4) 0.082(4) -0.046(3) 0.017(3) 0.003(3)
C65 0.054(3) 0.042(2) 0.098(4) -0.024(3) -0.007(3) 0.012(2)
C66 0.050(3) 0.037(2) 0.066(3) -0.004(2) 0.003(2) 0.0012(19)
C71 0.032(2) 0.0298(18) 0.0297(18) 0.0065(14) -0.0001(15) -0.0012(15)
C72 0.033(2) 0.035(2) 0.043(2) 0.0002(16) 0.0060(17) -0.0047(16)
C73 0.038(2) 0.051(2) 0.051(2) -0.0004(19) 0.011(2) 0.0060(19)
C74 0.029(2) 0.068(3) 0.041(2) 0.005(2) 0.0032(18) -0.007(2)
C75 0.042(3) 0.063(3) 0.055(3) -0.018(2) 0.005(2) -0.019(2)
C76 0.039(2) 0.045(2) 0.045(2) -0.0104(18) 0.0084(19) -0.0033(18)
C81 0.027(2) 0.053(2) 0.0287(18) 0.0072(17) 0.0046(16) 0.0119(17)
C82 0.047(3) 0.066(3) 0.046(2) 0.023(2) 0.015(2) 0.018(2)
C83 0.060(3) 0.117(5) 0.058(3) 0.054(3) 0.029(3) 0.048(3)
C84 0.057(4) 0.176(7) 0.037(3) 0.025(4) 0.002(3) 0.051(4)
C85 0.053(3) 0.145(5) 0.044(3) -0.002(3) -0.013(2) 0.006(3)
C86 0.049(3) 0.080(3) 0.035(2) 0.003(2) -0.006(2) 0.000(2)

loop_
_atom_type_symbol
_atom_type_description
_atom_type_scat_dispersion_real
_atom_type_scat_dispersion_imag
_atom_type_scat_source
C C 0.0033 0.0016 'International Tables Vol C Tables 4.2.6.8 and 6.1.1.4'
Eu Eu -0.1578 3.6682 'International Tables Vol C Tables 4.2.6.8 and 6.1.1.4'
F F 0.0171 0.0103 'International Tables Vol C Tables 4.2.6.8 and 6.1.1.4'
O O 0.0106 0.0060 'International Tables Vol C Tables 4.2.6.8 and 6.1.1.4'
P P 0.1023 0.0942 'International Tables Vol C Tables 4.2.6.8 and 6.1.1.4'
H H 0.0000 0.0000 'International Tables Vol C Tables 4.2.6.8 and 6.1.1.4'

loop_
_geom_angle_atom_site_label_1
_geom_angle_atom_site_label_2
_geom_angle_atom_site_label_3
_geom_angle
O6 Eu1 O3 144.78(7)
O6 Eu1 O11 105.94(8)
O3 Eu1 O11 81.46(8)
O6 Eu1 O1 142.68(7)
O3 Eu1 O1 72.17(7)
O11 Eu1 O1 79.07(8)
O6 Eu1 O21 79.87(8)
O3 Eu1 O21 111.49(8)
O11 Eu1 O21 149.33(8)
O1 Eu1 O21 78.93(8)
O6 Eu1 O12 72.37(7)
O3 Eu1 O12 78.08(7)
O11 Eu1 O12 71.05(8)
O1 Eu1 O12 140.38(7)
O21 Eu1 O12 137.47(8)
O6 Eu1 O2 74.43(7)
O3 Eu1 O2 140.15(7)
O11 Eu1 O2 78.58(7)
O1 Eu1 O2 70.39(7)
O21 Eu1 O2 74.05(8)
O12 Eu1 O2 125.78(7)
O6 Eu1 O22 79.39(7)
O3 Eu1 O22 74.02(7)
O11 Eu1 O22 139.99(7)
O1 Eu1 O22 120.87(8)
O21 Eu1 O22 70.41(7)
O12 Eu1 O22 73.24(8)
O2 Eu1 O22 138.80(7)
C2 O1 Eu1 136.5(2)
F1 C1 F2 107.9(4)
F1 C1 F3 106.1(4)
F2 C1 F3 106.9(4)
F1 C1 C2 110.7(4)
F2 C1 C2 110.4(3)
F3 C1 C2 114.5(3)
C4 O2 Eu1 135.4(2)
O1 C2 C3 128.1(3)
O1 C2 C1 113.4(3)
C3 C2 C1 118.5(3)
O3 P3 C31 110.82(15)
O3 P3 C51 111.64(14)
C31 P3 C51 107.54(16)
O3 P3 C41 110.54(14)
C31 P3 C41 108.78(15)
C51 P3 C41 107.40(15)
P3 O3 Eu1 148.77(14)
C2 C3 C4 120.5(3)
O2 C4 C3 128.1(3)
O2 C4 C5 113.3(3)
C3 C4 C5 118.5(3)
F4 C5 F5 107.7(3)
F4 C5 F6 107.0(4)
F5 C5 F6 106.2(3)
F4 C5 C4 111.8(3)
F5 C5 C4 114.0(3)
F6 C5 C4 109.8(3)
O6 P6 C71 112.02(14)
O6 P6 C61 110.54(14)
C71 P6 C61 108.42(15)
O6 P6 C81 109.52(15)
C71 P6 C81 106.54(16)
C61 P6 C81 109.70(16)
P6 O6 Eu1 153.49(14)
F13' F11 C11 61.1(10)
F13' F11 F12' 117.3(13)
C11 F11 F12' 61.9(7)
F13 F11' C11 66.8(10)
F13 F11' F12 120.8(16)
C11 F11' F12 62.4(11)
F13' F12 F11' 107.3(12)
F13' F12 C11 57.2(8)
F11' F12 C11 57.1(8)
F13 F12' C11 60.2(9)
F13 F12' F11 105.9(13)
C11 F12' F11 54.8(7)
F11' F13 F12' 131.5(14)
F11' F13 C11 62.3(9)
F12' F13 C11 69.4(9)
F11 F13' C11 68.2(9)
F11 F13' F12 131.6(13)
C11 F13' F12 65.1(9)
C12 O11 Eu1 135.3(2)
F13' C11 F11' 110.7(12)
F13' C11 F13 125.1(7)
F11' C11 F13 50.9(7)
F13' C11 F11 50.7(11)
F11' C11 F11 138.4(8)
F13 C11 F11 105.0(8)
F13' C11 F12 57.7(11)
F11' C11 F12 60.5(9)
F13 C11 F12 105.4(9)
F11 C11 F12 107.4(7)
F13' C11 F12' 109.3(11)
F11' C11 F12' 101.2(10)
F13 C11 F12' 50.4(7)
F11 C11 F12' 63.3(8)
F12 C11 F12' 142.9(7)
F13' C11 C12 118.1(6)
F11' C11 C12 111.0(7)
F13 C11 C12 116.6(5)
F11 C11 C12 110.4(6)
F12 C11 C12 111.5(5)
F12' C11 C12 105.1(6)
C14 O12 Eu1 135.0(2)
O11 C12 C13 128.1(4)
O11 C12 C11 113.7(3)
C13 C12 C11 118.2(4)
C14 C13 C12 121.2(3)
O12 C14 C13 128.2(3)
O12 C14 C15 113.3(3)
C13 C14 C15 118.5(3)
F15 C15 F14 106.8(4)
F15 C15 F16 106.6(3)
F14 C15 F16 106.5(3)
F15 C15 C14 112.2(3)
F14 C15 C14 110.1(3)
F16 C15 C14 114.2(4)
C22 O21 Eu1 134.4(2)
F22 C21 F21 109.5(4)
F22 C21 F23 106.7(4)
F21 C21 F23 105.1(4)
F22 C21 C22 112.2(4)
F21 C21 C22 112.7(3)
F23 C21 C22 110.2(4)
C24 O22 Eu1 135.0(2)
O21 C22 C23 128.1(3)
O21 C22 C21 114.1(3)
C23 C22 C21 117.8(3)
C22 C23 C24 121.5(3)
O22 C24 C23 127.7(3)
O22 C24 C25 115.3(3)
C23 C24 C25 117.0(3)
F26' F24 C25 68.9(14)
F26' F24 F25' 121.2(17)
C25 F24 F25' 57.2(10)
F25 F24' C25 74.7(16)
F25 F24' F26 135(2)
C25 F24' F26 60.8(17)
F24' F25 C25 65(2)
F24' F25 F26' 112.3(19)
C25 F25 F26' 58.2(10)
F26 F25' C25 70.9(14)
F26 F25' F24 126(2)
C25 F25' F24 58.9(14)
F25' F26 C25 64.7(17)
F25' F26 F24' 107.9(18)
C25 F26 F24' 53.8(9)
F24 F26' C25 63.2(11)
F24 F26' F25 112.7(16)
C25 F26' F25 54.9(11)
F24' C25 F25' 100.9(17)
F24' C25 F24 123.8(10)
F25' C25 F24 63.9(17)
F24' C25 F25 40.1(18)
F25' C25 F25 132.2(10)
F24 C25 F25 109.9(4)
F24' C25 F26 65.3(19)
F25' C25 F26 44.4(17)
F24 C25 F26 105.8(4)
F25 C25 F26 105.2(4)
F24' C25 F26' 99.2(16)
F25' C25 F26' 108.1(16)
F24 C25 F26' 47.9(14)
F25 C25 F26' 66.9(15)
F26 C25 F26' 137.0(8)
F24' C25 C24 122.1(10)
F25' C25 C24 113.8(9)
F24 C25 C24 113.0(3)
F25 C25 C24 111.7(4)
F26 C25 C24 110.8(3)
F26' C25 C24 111.1(8)
C36 C31 C32 119.3(3)
C36 C31 P3 119.7(3)
C32 C31 P3 121.0(3)
C33 C32 C31 120.1(4)
C32 C33 C34 119.4(4)
C35 C34 C33 120.8(4)
C34 C35 C36 119.5(4)
C31 C36 C35 120.9(4)
C46 C41 C42 119.5(3)
C46 C41 P3 123.2(3)
C42 C41 P3 117.4(3)
C41 C42 C43 120.1(3)
C44 C43 C42 120.0(4)
C45 C44 C43 120.1(3)
C44 C45 C46 120.4(4)
C41 C46 C45 120.0(3)
C56 C51 C52 118.6(3)
C56 C51 P3 122.9(3)
C52 C51 P3 118.4(3)
C53 C52 C51 120.4(4)
C54 C53 C52 120.3(4)
C55 C54 C53 119.8(4)
C54 C55 C56 119.9(4)
C51 C56 C55 120.9(4)
C62 C61 C66 118.6(3)
C62 C61 P6 117.7(3)
C66 C61 P6 123.7(3)
C61 C62 C63 120.7(4)
C64 C63 C62 120.0(4)
C65 C64 C63 120.3(4)
C64 C65 C66 120.0(4)
C61 C66 C65 120.5(4)
C76 C71 C72 118.7(3)
C76 C71 P6 123.9(3)
C72 C71 P6 117.5(3)
C73 C72 C71 120.1(3)
C74 C73 C72 120.8(4)
C73 C74 C75 119.5(4)
C76 C75 C74 120.3(4)
C75 C76 C71 120.6(3)
C82 C81 C86 119.8(3)
C82 C81 P6 122.9(3)
C86 C81 P6 117.3(3)
C81 C82 C83 119.3(5)
C84 C83 C82 120.3(5)
C85 C84 C83 120.0(5)
C84 C85 C86 120.9(5)
C81 C86 C85 119.6(4)

loop_
_geom_bond_atom_site_label_1
_geom_bond_atom_site_label_2
_geom_bond_distance
Eu1 O6 2.324(2)
Eu1 O3 2.330(2)
Eu1 O11 2.387(2)
Eu1 O1 2.411(2)
Eu1 O21 2.415(2)
Eu1 O12 2.422(2)
Eu1 O2 2.422(2)
Eu1 O22 2.429(2)
F1 C1 1.307(5)
O1 C2 1.247(4)
C1 F2 1.313(5)
C1 F3 1.318(4)
C1 C2 1.535(5)
O2 C4 1.248(4)
C2 C3 1.387(5)
P3 O3 1.502(2)
P3 C31 1.790(3)
P3 C51 1.800(3)
P3 C41 1.803(3)
C3 C4 1.393(5)
F4 C5 1.313(4)
C4 C5 1.536(5)
F5 C5 1.320(4)
C5 F6 1.343(5)
P6 O6 1.502(2)
P6 C71 1.793(3)
P6 C61 1.793(3)
P6 C81 1.797(3)
F11 F13' 1.07(2)
F11 C11 1.281(9)
F11 F12' 1.400(17)
F11' F13 1.083(15)
F11' C11 1.234(16)
F11' F12 1.279(18)
F12 F13' 1.21(2)
F12 C11 1.302(10)
F12' F13 1.138(15)
F12' C11 1.383(15)
F13 C11 1.282(7)
F13' C11 1.207(12)
O11 C12 1.252(4)
C11 C12 1.541(6)
O12 C14 1.247(4)
C12 C13 1.390(5)
C13 C14 1.375(5)
F14 C15 1.309(4)
C14 C15 1.535(5)
F15 C15 1.306(4)
C15 F16 1.320(4)
F21 C21 1.303(5)
O21 C22 1.252(4)
C21 F22 1.301(5)
C21 F23 1.324(5)
C21 C22 1.545(5)
O22 C24 1.235(4)
C22 C23 1.372(5)
C23 C24 1.394(5)
C24 C25 1.540(5)
F24 F26' 1.08(3)
F24 C25 1.293(5)
F24 F25' 1.36(4)
F24' F25 0.87(4)
F24' C25 1.23(2)
F24' F26 1.38(4)
F25 C25 1.301(5)
F25 F26' 1.46(3)
F25' F26 0.98(3)
F25' C25 1.27(2)
F26 C25 1.325(5)
F26' C25 1.35(2)
C31 C36 1.365(5)
C31 C32 1.406(5)
C32 C33 1.383(5)
C33 C34 1.389(6)
C34 C35 1.370(6)
C35 C36 1.394(5)
C41 C46 1.380(4)
C41 C42 1.380(5)
C42 C43 1.394(5)
C43 C44 1.372(5)
C44 C45 1.369(5)
C45 C46 1.389(5)
C51 C56 1.372(5)
C51 C52 1.391(4)
C52 C53 1.381(5)
C53 C54 1.374(5)
C54 C55 1.373(5)
C55 C56 1.388(5)
C61 C62 1.380(5)
C61 C66 1.385(5)
C62 C63 1.386(5)
C63 C64 1.370(6)
C64 C65 1.363(6)
C65 C66 1.391(6)
C71 C76 1.383(4)
C71 C72 1.388(4)
C72 C73 1.383(5)
C73 C74 1.364(5)
C74 C75 1.379(5)
C75 C76 1.377(5)
C81 C82 1.382(5)
C81 C86 1.385(5)
C82 C83 1.401(6)
C83 C84 1.375(7)
C84 C85 1.355(7)
C85 C86 1.391(5)

loop_
_geom_torsion_atom_site_label_1
_geom_torsion_atom_site_label_2
_geom_torsion_atom_site_label_3
_geom_torsion_atom_site_label_4
_geom_torsion
O6 Eu1 O1 C2 22.0(4)
O3 Eu1 O1 C2 -164.4(3)
O11 Eu1 O1 C2 -80.0(3)
O21 Eu1 O1 C2 78.5(3)
O12 Eu1 O1 C2 -121.2(3)
O2 Eu1 O1 C2 1.7(3)
O22 Eu1 O1 C2 137.5(3)
O6 Eu1 O2 C4 -159.5(3)
O3 Eu1 O2 C4 28.7(4)
O11 Eu1 O2 C4 90.1(3)
O1 Eu1 O2 C4 7.8(3)
O21 Eu1 O2 C4 -75.9(3)
O12 Eu1 O2 C4 146.5(3)
O22 Eu1 O2 C4 -107.0(3)
Eu1 O1 C2 C3 -5.7(6)
Eu1 O1 C2 C1 174.6(2)
F1 C1 C2 O1 55.6(4)
F2 C1 C2 O1 -63.8(5)
F3 C1 C2 O1 175.6(4)
F1 C1 C2 C3 -124.1(4)
F2 C1 C2 C3 116.5(4)
F3 C1 C2 C3 -4.2(6)
C31 P3 O3 Eu1 120.4(2)
C51 P3 O3 Eu1 0.5(3)
C41 P3 O3 Eu1 -118.9(2)
O6 Eu1 O3 P3 92.3(3)
O11 Eu1 O3 P3 -162.1(3)
O1 Eu1 O3 P3 -80.9(2)
O21 Eu1 O3 P3 -11.0(3)
O12 Eu1 O3 P3 125.6(3)
O2 Eu1 O3 P3 -101.6(3)
O22 Eu1 O3 P3 49.8(2)
O1 C2 C3 C4 1.7(6)
C1 C2 C3 C4 -178.5(3)
Eu1 O2 C4 C3 -13.9(6)
Eu1 O2 C4 C5 163.0(2)
C2 C3 C4 O2 8.0(6)
C2 C3 C4 C5 -168.8(3)
O2 C4 C5 F4 43.9(5)
C3 C4 C5 F4 -138.9(4)
O2 C4 C5 F5 166.3(3)
C3 C4 C5 F5 -16.5(5)
O2 C4 C5 F6 -74.7(4)
C3 C4 C5 F6 102.6(4)
C71 P6 O6 Eu1 8.7(3)
C61 P6 O6 Eu1 -112.3(3)
C81 P6 O6 Eu1 126.7(3)
O3 Eu1 O6 P6 87.1(3)
O11 Eu1 O6 P6 -10.7(3)
O1 Eu1 O6 P6 -103.6(3)
O21 Eu1 O6 P6 -159.8(3)
O12 Eu1 O6 P6 52.8(3)
O2 Eu1 O6 P6 -83.7(3)
O22 Eu1 O6 P6 128.5(3)
F13 F11' F12 F13' -5(2)
C11 F11' F12 F13' 28.7(10)
F13 F11' F12 C11 -33.9(13)
F13' F11 F12' F13 6.6(16)
C11 F11 F12' F13 33.5(9)
F13' F11 F12' C11 -26.9(10)
C11 F11' F13 F12' -5.3(16)
F12 F11' F13 F12' 27(2)
F12 F11' F13 C11 32.5(13)
C11 F12' F13 F11' 5.0(15)
F11 F12' F13 F11' -26(2)
F11 F12' F13 C11 -31.3(8)
F12' F11 F13' C11 27.1(9)
C11 F11 F13' F12 -16.0(13)
F12' F11 F13' F12 11(2)
F11' F12 F13' F11 -12(2)
C11 F12 F13' F11 16.4(13)
F11' F12 F13' C11 -28.7(9)
O6 Eu1 O11 C12 76.4(3)
O3 Eu1 O11 C12 -68.3(3)
O1 Eu1 O11 C12 -141.7(3)
O21 Eu1 O11 C12 173.5(3)
O12 Eu1 O11 C12 12.0(3)
O2 Eu1 O11 C12 146.4(3)
O22 Eu1 O11 C12 -16.0(4)
F11 F13' C11 F11' -136.4(11)
F12 F13' C11 F11' 30.5(11)
F11 F13' C11 F13 -80.3(14)
F12 F13' C11 F13 86.6(14)
F12 F13' C11 F11 166.9(11)
F11 F13' C11 F12 -166.9(11)
F11 F13' C11 F12' -25.8(10)
F12 F13' C11 F12' 141.1(9)
F11 F13' C11 C12 94.2(10)
F12 F13' C11 C12 -98.9(10)
F13 F11' C11 F13' 119.1(11)
F12 F11' C11 F13' -29.5(10)
F12 F11' C11 F13 -148.6(10)
F13 F11' C11 F11 65.5(17)
F12 F11' C11 F11 -83.1(16)
F13 F11' C11 F12 148.6(10)
F13 F11' C11 F12' 3.3(10)
F12 F11' C11 F12' -145.3(8)
F13 F11' C11 C12 -107.8(8)
F12 F11' C11 C12 103.6(7)
F11' F13 C11 F13' -89.1(17)
F12' F13 C11 F13' 86.6(16)
F12' F13 C11 F11' 175.8(12)
F11' F13 C11 F11 -141.3(10)
F12' F13 C11 F11 34.5(9)
F11' F13 C11 F12 -28.1(9)
F12' F13 C11 F12 147.7(9)
F11' F13 C11 F12' -175.8(12)
F11' F13 C11 C12 96.3(10)
F12' F13 C11 C12 -88.0(10)
F12' F11 C11 F13' -152.7(10)
F13' F11 C11 F11' 76.4(18)
F12' F11 C11 F11' -76.2(16)
F13' F11 C11 F13 123.4(10)
F12' F11 C11 F13 -29.2(6)
F13' F11 C11 F12 11.6(10)
F12' F11 C11 F12 -141.1(7)
F13' F11 C11 F12' 152.7(10)
F13' F11 C11 C12 -110.2(8)
F12' F11 C11 C12 97.2(7)
F11' F12 C11 F13' 146.9(10)
F13' F12 C11 F11' -146.9(10)
F13' F12 C11 F13 -122.1(8)
F11' F12 C11 F13 24.8(8)
F13' F12 C11 F11 -10.6(9)
F11' F12 C11 F11 136.3(9)
F13' F12 C11 F12' -79.1(17)
F11' F12 C11 F12' 67.8(16)
F13' F12 C11 C12 110.4(7)
F11' F12 C11 C12 -102.6(8)
F13 F12' C11 F13' -120.1(11)
F11 F12' C11 F13' 22.1(10)
F13 F12' C11 F11' -3.4(10)
F11 F12' C11 F11' 138.9(8)
F11 F12' C11 F13 142.3(9)
F13 F12' C11 F11 -142.3(9)
F13 F12' C11 F12 -58.6(18)
F11 F12' C11 F12 83.7(15)
F13 F12' C11 C12 112.2(6)
F11 F12' C11 C12 -105.5(6)
O6 Eu1 O12 C14 -119.6(3)
O3 Eu1 O12 C14 79.8(3)
O11 Eu1 O12 C14 -5.2(3)
O1 Eu1 O12 C14 38.0(3)
O21 Eu1 O12 C14 -171.4(3)
O2 Eu1 O12 C14 -64.8(3)
O22 Eu1 O12 C14 156.4(3)
Eu1 O11 C12 C13 -13.1(6)
Eu1 O11 C12 C11 166.9(3)
F13' C11 C12 O11 10(2)
F11' C11 C12 O11 -119.2(15)
F13 C11 C12 O11 -174.9(13)
F11 C11 C12 O11 65.5(10)
F12 C11 C12 O11 -53.8(11)
F12' C11 C12 O11 132.2(13)
F13' C11 C12 C13 -169.9(19)
F11' C11 C12 C13 60.9(16)
F13 C11 C12 C13 5.1(15)
F11 C11 C12 C13 -114.4(9)
F12 C11 C12 C13 126.3(11)
F12' C11 C12 C13 -47.8(14)
O11 C12 C13 C14 1.5(7)
C11 C12 C13 C14 -178.5(4)
Eu1 O12 C14 C13 -0.9(6)
Eu1 O12 C14 C15 179.7(2)
C12 C13 C14 O12 5.4(6)
C12 C13 C14 C15 -175.3(3)
O12 C14 C15 F15 59.0(4)
C13 C14 C15 F15 -120.4(4)
O12 C14 C15 F14 -59.8(4)
C13 C14 C15 F14 120.8(4)
O12 C14 C15 F16 -179.5(3)
C13 C14 C15 F16 1.1(5)
O6 Eu1 O21 C22 -64.6(3)
O3 Eu1 O21 C22 80.7(3)
O11 Eu1 O21 C22 -168.8(3)
O1 Eu1 O21 C22 146.3(3)
O12 Eu1 O21 C22 -15.1(4)
O2 Eu1 O21 C22 -141.1(3)
O22 Eu1 O21 C22 17.7(3)
O6 Eu1 O22 C24 68.5(3)
O3 Eu1 O22 C24 -134.9(3)
O11 Eu1 O22 C24 170.7(3)
O1 Eu1 O22 C24 -77.7(3)
O21 Eu1 O22 C24 -14.4(3)
O12 Eu1 O22 C24 143.1(3)
O2 Eu1 O22 C24 17.4(3)
Eu1 O21 C22 C23 -15.4(6)
Eu1 O21 C22 C21 165.0(3)
F22 C21 C22 O21 -43.2(5)
F21 C21 C22 O21 -167.4(4)
F23 C21 C22 O21 75.5(5)
F22 C21 C22 C23 137.2(4)
F21 C21 C22 C23 12.9(6)
F23 C21 C22 C23 -104.1(4)
O21 C22 C23 C24 -0.9(6)
C21 C22 C23 C24 178.7(4)
Eu1 O22 C24 C23 8.4(5)
Eu1 O22 C24 C25 -171.1(2)
C22 C23 C24 O22 4.4(6)
C22 C23 C24 C25 -176.1(3)
F26 F24' F25 C25 -8(2)
C25 F24' F25 F26' 35.4(14)
F26 F24' F25 F26' 28(3)
F26' F24 F25' F26 -2(3)
C25 F24 F25' F26 24.8(17)
F26' F24 F25' C25 -27.0(16)
F24 F25' F26 C25 -22.3(16)
C25 F25' F26 F24' 33.0(13)
F24 F25' F26 F24' 11(3)
F25 F24' F26 F25' -29(3)
C25 F24' F26 F25' -37.6(16)
F25 F24' F26 C25 8(2)
F25' F24 F26' C25 24.1(14)
C25 F24 F26' F25 -24.5(10)
F25' F24 F26' F25 0(2)
F24' F25 F26' F24 -11(2)
C25 F25 F26' F24 26.9(11)
F24' F25 F26' C25 -38.2(19)
F25 F24' C25 F25' -146.6(18)
F26 F24' C25 F25' 27.2(15)
F25 F24' C25 F24 -80.8(18)
F26 F24' C25 F24 93.0(15)
F26 F24' C25 F25 173.8(16)
F25 F24' C25 F26 -173.8(16)
F25 F24' C25 F26' -36.0(17)
F26 F24' C25 F26' 137.8(11)
F25 F24' C25 C24 86.2(18)
F26 F24' C25 C24 -100.0(13)
F26 F25' C25 F24' -36.5(16)
F24 F25' C25 F24' 122.5(13)
F26 F25' C25 F24 -158.9(14)
F26 F25' C25 F25 -65(2)
F24 F25' C25 F25 93.9(19)
F24 F25' C25 F26 158.9(14)
F26 F25' C25 F26' -140.0(14)
F24 F25' C25 F26' 19.0(14)
F26 F25' C25 C24 96.0(11)
F24 F25' C25 C24 -105.0(8)
F26' F24 C25 F24' 70(2)
F25' F24 C25 F24' -86(2)
F26' F24 C25 F25' 155.4(15)
F26' F24 C25 F25 27.2(12)
F25' F24 C25 F25 -128.2(11)
F26' F24 C25 F26 140.3(12)
F25' F24 C25 F26 -15.1(11)
F25' F24 C25 F26' -155.4(15)
F26' F24 C25 C24 -98.3(12)
F25' F24 C25 C24 106.3(11)
F26' F25 C25 F24' -140.9(17)
F24' F25 C25 F25' 47(3)
F26' F25 C25 F25' -94(2)
F24' F25 C25 F24 119.3(15)
F26' F25 C25 F24 -21.6(9)
F24' F25 C25 F26 5.8(15)
F26' F25 C25 F26 -135.1(9)
F24' F25 C25 F26' 140.9(17)
F24' F25 C25 C24 -114.5(15)
F26' F25 C25 C24 104.6(9)
F25' F26 C25 F24' 140.0(17)
F24' F26 C25 F25' -140.0(17)
F25' F26 C25 F24 19.6(14)
F24' F26 C25 F24 -120.4(11)
F25' F26 C25 F25 135.9(14)
F24' F26 C25 F25 -4.1(11)
F25' F26 C25 F26' 64(3)
F24' F26 C25 F26' -76(2)
F25' F26 C25 C24 -103.2(14)
F24' F26 C25 C24 116.8(11)
F24 F26' C25 F24' -127.9(14)
F25 F26' C25 F24' 24.3(13)
F24 F26' C25 F25' -23.2(16)
F25 F26' C25 F25' 129.0(12)
F25 F26' C25 F24 152.2(11)
F24 F26' C25 F25 -152.2(11)
F24 F26' C25 F26 -64(2)
F25 F26' C25 F26 88(2)
F24 F26' C25 C24 102.4(8)
F25 F26' C25 C24 -105.4(7)
O22 C24 C25 F24' -158(3)
C23 C24 C25 F24' 22(3)
O22 C24 C25 F25' 80(2)
C23 C24 C25 F25' -99(2)
O22 C24 C25 F24 9.8(6)
C23 C24 C25 F24 -169.8(5)
O22 C24 C25 F25 -114.7(5)
C23 C24 C25 F25 65.7(6)
O22 C24 C25 F26 128.3(5)
C23 C24 C25 F26 -51.3(6)
O22 C24 C25 F26' -42.1(19)
C23 C24 C25 F26' 138.3(19)
O3 P3 C31 C36 15.8(3)
C51 P3 C31 C36 138.0(3)
C41 P3 C31 C36 -105.9(3)
O3 P3 C31 C32 -166.1(3)
C51 P3 C31 C32 -43.8(3)
C41 P3 C31 C32 72.2(3)
C36 C31 C32 C33 1.7(5)
P3 C31 C32 C33 -176.5(3)
C31 C32 C33 C34 -0.7(6)
C32 C33 C34 C35 -0.6(6)
C33 C34 C35 C36 0.9(6)
C32 C31 C36 C35 -1.3(5)
P3 C31 C36 C35 176.9(3)
C34 C35 C36 C31 0.0(6)
O3 P3 C41 C46 -147.8(3)
C31 P3 C41 C46 -26.0(4)
C51 P3 C41 C46 90.2(3)
O3 P3 C41 C42 32.4(3)
C31 P3 C41 C42 154.2(3)
C51 P3 C41 C42 -89.7(3)
C46 C41 C42 C43 -1.3(6)
P3 C41 C42 C43 178.5(3)
C41 C42 C43 C44 0.5(6)
C42 C43 C44 C45 0.3(7)
C43 C44 C45 C46 -0.3(7)
C42 C41 C46 C45 1.2(6)
P3 C41 C46 C45 -178.6(3)
C44 C45 C46 C41 -0.5(6)
O3 P3 C51 C56 -134.8(3)
C31 P3 C51 C56 103.4(3)
C41 P3 C51 C56 -13.5(4)
O3 P3 C51 C52 44.4(3)
C31 P3 C51 C52 -77.4(3)
C41 P3 C51 C52 165.7(3)
C56 C51 C52 C53 1.5(5)
P3 C51 C52 C53 -177.7(3)
C51 C52 C53 C54 -0.3(5)
C52 C53 C54 C55 -1.5(6)
C53 C54 C55 C56 2.1(7)
C52 C51 C56 C55 -0.9(6)
P3 C51 C56 C55 178.3(3)
C54 C55 C56 C51 -0.9(7)
O6 P6 C61 C62 14.4(3)
C71 P6 C61 C62 -108.7(3)
C81 P6 C61 C62 135.3(3)
O6 P6 C61 C66 -165.3(3)
C71 P6 C61 C66 71.5(3)
C81 P6 C61 C66 -44.4(4)
C66 C61 C62 C63 -0.1(6)
P6 C61 C62 C63 -179.9(3)
C61 C62 C63 C64 0.5(7)
C62 C63 C64 C65 -0.6(7)
C63 C64 C65 C66 0.3(7)
C62 C61 C66 C65 -0.2(6)
P6 C61 C66 C65 179.5(3)
C64 C65 C66 C61 0.1(6)
O6 P6 C71 C76 -134.0(3)
C61 P6 C71 C76 -11.7(3)
C81 P6 C71 C76 106.3(3)
O6 P6 C71 C72 47.6(3)
C61 P6 C71 C72 169.9(2)
C81 P6 C71 C72 -72.1(3)
C76 C71 C72 C73 -0.3(5)
P6 C71 C72 C73 178.2(3)
C71 C72 C73 C74 -0.4(6)
C72 C73 C74 C75 0.5(6)
C73 C74 C75 C76 0.0(6)
C74 C75 C76 C71 -0.7(6)
C72 C71 C76 C75 0.8(5)
P6 C71 C76 C75 -177.5(3)
O6 P6 C81 C82 -171.3(3)
C71 P6 C81 C82 -50.0(3)
C61 P6 C81 C82 67.2(3)
O6 P6 C81 C86 6.7(3)
C71 P6 C81 C86 128.0(3)
C61 P6 C81 C86 -114.8(3)
C86 C81 C82 C83 1.1(6)
P6 C81 C82 C83 179.1(3)
C81 C82 C83 C84 -0.4(6)
C82 C83 C84 C85 -1.0(7)
C83 C84 C85 C86 1.6(8)
C82 C81 C86 C85 -0.5(6)
P6 C81 C86 C85 -178.6(3)
C84 C85 C86 C81 -0.9(7)
